data_1530784
loop_
_publ_author_name
'Sishen, X.'
'Geller, S.'

_publ_section_title
;
 Crystal structure of Rb4 Cu5 Cl9
;
_journal_name_full 'Journal of Solid State Chemistry'
_journal_page_first 326
_journal_page_last 335
_journal_volume 63
_journal_year 1986
_chemical_formula_sum 'Cl9 Cu5 Rb4'
_chemical_name_systematic 'Rb4 Cu5 Cl9'
_space_group_IT_number 7
_symmetry_space_group_name_Hall 'P -2ya'
_symmetry_space_group_name_H-M 'P 1 a 1'
_cell_angle_alpha 90
_cell_angle_beta 106.59
_cell_angle_gamma 90
_cell_formula_units_Z 4
_cell_length_a 15.694
_cell_length_b 8.544
_cell_length_c 14.66
_cell_volume 1883.923
_citation_journal_id_ASTM JSSCBI
_cod_data_source_file Sishen_JSSCBI_1986_1158.cif
_cod_data_source_block Cl9Cu5Rb4
_cod_original_sg_symbol_Hall 'P -2yc (z,y,-x)'
_cod_database_code 1530784

loop_
_symmetry_equiv_pos_as_xyz
x,y,z
x+1/2,-y,z

loop_
_atom_site_label
_atom_site_type_symbol
_atom_site_fract_x
_atom_site_fract_y
_atom_site_fract_z
_atom_site_occupancy
_atom_site_U_iso_or_equiv
Cu8 Cu+1 -0.4438 0.1512 0.0094 1 0.0
Cl8 Cl-1 -0.1139 0.4979 0.1369 1 0.0
Cl2 Cl-1 -0.0816 0.13 -0.4779 1 0.0
Cl15 Cl-1 -0.3317 -0.4709 -0.0826 1 0.0
Rb6 Rb+1 -0.418 0.341 0.254 1 0.0
Cu6 Cu+1 0.1201 0.1054 0.2248 1 0.0
Cl16 Cl-1 -0.4165 -0.0521 -0.0904 1 0.0
Rb5 Rb+1 -0.1194 0.1648 0.2655 1 0.0
Cu2 Cu+1 -0.1661 -0.1119 0.4429 1 0.0
Cu10 Cu+1 -0.4095 -0.257 -0.2153 1 0.0
Cl4 Cl-1 0.4498 0.2974 -0.0821 1 0.0
Cu1 Cu+1 -0.2852 -0.3982 0.445 1 0.0
Cl14 Cl-1 0.4608 -0.3732 -0.2616 1 0.0
Cl12 Cl-1 -0.0703 -0.1943 0.3607 1 0.0
Rb4 Rb+1 0.1103 0.0185 -0.4783 1 0.0
Rb1 Rb+1 0 0.3344 0 1 0.0
Cu9 Cu+1 -0.2127 0.2447 0.4803 1 0.0
Rb3 Rb+1 0.4792 0.486 -0.4699 1 0.0
Cl13 Cl-1 -0.3024 -0.1587 -0.2637 1 0.0
Cl3 Cl-1 -0.1953 0.1745 -0.0998 1 0.0
Cu4 Cu+1 -0.331 0.099 -0.1729 1 0.0
Cl9 Cl-1 -0.2906 0.0342 0.3541 1 0.0
Cu3 Cu+1 -0.4557 0.3782 -0.1696 1 0.0
Rb7 Rb+1 -0.2334 0.4825 -0.2544 1 0.0
Rb2 Rb+1 0.2967 0.1561 0.0135 1 0.0
Cl5 Cl-1 -0.3135 -0.2904 0.1654 1 0.0
Cl1 Cl-1 -0.3227 0.3448 -0.4693 1 0.0
Cl6 Cl-1 -0.3085 0.2076 0.1102 1 0.0
Cu5 Cu+1 -0.173 -0.3737 0.25 1 0.0
Rb8 Rb+1 -0.6021 0.0168 -0.262 1 0.0
Cl7 Cl-1 -0.5062 0.0015 0.1349 1 0.0
Cu7 Cu+1 -0.2449 0.3642 0.0227 1 0.0
Cl11 Cl-1 -0.4303 -0.3182 0.3712 1 0.0
Cl18 Cl-1 -0.1901 -0.265 -0.4413 1 0.0
Cl10 Cl-1 -0.2083 0.447 0.3615 1 0.0
Cl17 Cl-1 -0.4327 0.2372 -0.2929 1 0.0
